data_4314889
loop_
_publ_author_name
'Aur\'elie Guenet'
'Ernest Graf'
'Nathalie Kyritsakas'
'Mir Wais Hosseini'

_publ_contact_author
; Prof Mir Wais Hosseini
  Laboratoire de Chimie de Coordination Organique, 
  UMR CNRS 7140, Universit\'e de Strasbourg,
  F-67000 Strasbourg, France 
;
_publ_contact_author_email hosseini@unistra.fr
_publ_contact_author_fax '33 3 68 85 13 23'
_publ_contact_author_phone '33 3 68 85 13 25'
_publ_section_title
;
 Design and Synthesis of Sn-Porphyrin Based Molecular Gates
;
_journal_name_full 'Inorganic Chemistry'
_journal_page_first 1872
_journal_page_last 1883
_journal_paper_doi 10.1021/ic902265e
_journal_volume 49
_journal_year 2010
_chemical_formula_moiety '4(C71 H59 N5 O8 Sn), C5 H12'
_chemical_formula_sum 'C289 H248 N20 O32 Sn4'
_chemical_formula_weight 4987.83
_chemical_name_systematic
;
 ?
;
_space_group_IT_number 19
_symmetry_cell_setting orthorhombic
_symmetry_space_group_name_Hall 'P 2ac 2ab'
_symmetry_space_group_name_H-M 'P 21 21 21'
_atom_sites_solution_hydrogens geom
_atom_sites_solution_primary direct
_atom_sites_solution_secondary difmap
_audit_creation_method SHELXL-97
_cell_angle_alpha 90.00
_cell_angle_beta 90.00
_cell_angle_gamma 90.00
_cell_formula_units_Z 1
_cell_length_a 12.5364(7)
_cell_length_b 17.3928(8)
_cell_length_c 29.3337(14)
_cell_measurement_reflns_used 5256
_cell_measurement_temperature 173(2)
_cell_measurement_theta_max 21.74
_cell_measurement_theta_min 2.39
_cell_volume 6396.0(6)
_computing_cell_refinement 'Bruker SMART'
_computing_data_collection 'Bruker SMART'
_computing_data_reduction 'Bruker SAINT'
_computing_molecular_graphics 'Bruker SHELXTL'
_computing_publication_material 'Bruker SHELXTL'
_computing_structure_refinement 'SHELXL-97 (Sheldrick, 1997)'
_computing_structure_solution 'SHELXS-97 (Sheldrick, 1990)'
_diffrn_ambient_temperature 173(2)
_diffrn_measured_fraction_theta_full 0.992
_diffrn_measured_fraction_theta_max 0.992
_diffrn_measurement_device_type 'CCD area detector'
_diffrn_measurement_method 'phi and omega scans'
_diffrn_radiation_monochromator graphite
_diffrn_radiation_source 'fine-focus sealed tube'
_diffrn_radiation_type MoK\a
_diffrn_radiation_wavelength 0.71073
_diffrn_reflns_av_R_equivalents 0.0625
_diffrn_reflns_av_sigmaI/netI 0.1029
_diffrn_reflns_limit_h_max 9
_diffrn_reflns_limit_h_min -16
_diffrn_reflns_limit_k_max 22
_diffrn_reflns_limit_k_min -18
_diffrn_reflns_limit_l_max 36
_diffrn_reflns_limit_l_min -38
_diffrn_reflns_number 40054
_diffrn_reflns_theta_full 27.49
_diffrn_reflns_theta_max 27.49
_diffrn_reflns_theta_min 2.14
_exptl_absorpt_coefficient_mu 0.459
_exptl_absorpt_correction_T_max 0.9819
_exptl_absorpt_correction_T_min 0.9555
_exptl_absorpt_correction_type multi-scan
_exptl_absorpt_process_details sadabs
_exptl_crystal_colour violet
_exptl_crystal_density_diffrn 1.295
_exptl_crystal_density_meas ?
_exptl_crystal_density_method 'not measured'
_exptl_crystal_description needdle
_exptl_crystal_F_000 2578
_exptl_crystal_size_max 0.10
_exptl_crystal_size_mid 0.04
_exptl_crystal_size_min 0.04
_refine_diff_density_max 0.933
_refine_diff_density_min -0.767
_refine_diff_density_rms 0.105
_refine_ls_abs_structure_details 'Flack H D (1983), Acta Cryst. A39, 876-881'
_refine_ls_abs_structure_Flack -0.05(2)
_refine_ls_extinction_method none
_refine_ls_goodness_of_fit_ref 1.002
_refine_ls_hydrogen_treatment constr
_refine_ls_matrix_type full
_refine_ls_number_parameters 794
_refine_ls_number_reflns 14491
_refine_ls_number_restraints 7
_refine_ls_restrained_S_all 1.002
_refine_ls_R_factor_all 0.0925
_refine_ls_R_factor_gt 0.0553
_refine_ls_shift/su_max 0.020
_refine_ls_shift/su_mean 0.037
_refine_ls_structure_factor_coef Fsqd
_refine_ls_weighting_details 'calc w=1/[\s^2^(Fo^2^)+(0.0796P)^2^+0.8085P] where P=(Fo^2^+2Fc^2^)/3'
_refine_ls_weighting_scheme calc
_refine_ls_wR_factor_gt 0.1352
_refine_ls_wR_factor_ref 0.1494
_reflns_number_gt 10196
_reflns_number_total 14491
_reflns_threshold_expression >2sigma(I)
_cod_data_source_file ic902265e_si_002.cif
_cod_data_source_block compound3
_cod_depositor_comments
;
The following automatic conversions were performed:

'_symmetry_cell_setting' value 'Orthorhombic' changed to
'orthorhombic' according to the built-in table from CIF Core
dictionary named 'cif_core.dic' version 2.4.1 from 2010-06-29.

Automatic conversion script
Id: cif_fix_values 1646 2011-03-28 12:23:43Z adriana 

The following automatic conversions were performed:

'_exptl_crystal_density_meas' value 'none' was changed to '?' - the
value is perceived as not measured.

Automatic conversion script
Id: cif_fix_values 3008 2015-01-20 13:52:24Z robertas 
;
_cod_database_code 4314889

loop_
_symmetry_equiv_pos_as_xyz
'x, y, z'
'-x+1/2, -y, z+1/2'
'-x, y+1/2, -z+1/2'
'x+1/2, -y+1/2, -z'

loop_
_atom_site_label
_atom_site_type_symbol
_atom_site_fract_x
_atom_site_fract_y
_atom_site_fract_z
_atom_site_U_iso_or_equiv
_atom_site_adp_type
_atom_site_occupancy
_atom_site_symmetry_multiplicity
_atom_site_calc_flag
_atom_site_refinement_flags
_atom_site_disorder_assembly
_atom_site_disorder_group
Sn1 Sn 0.33708(2) 0.39495(2) 0.843658(12) 0.02457(10) Uani 1 1 d . . .
N1 N 0.4967(3) 0.4152(2) 0.82716(13) 0.0254(10) Uani 1 1 d . . .
N2 N 0.3017(3) 0.3825(3) 0.77426(14) 0.0246(10) Uani 1 1 d . . .
N3 N 0.1773(3) 0.3763(2) 0.86013(14) 0.0264(10) Uani 1 1 d . . .
N4 N 0.3723(3) 0.4061(3) 0.91323(14) 0.0278(10) Uani 1 1 d . . .
C1 C 0.5770(4) 0.4299(3) 0.85849(18) 0.0256(12) Uani 1 1 d . . .
C2 C 0.6738(4) 0.4410(3) 0.83307(18) 0.0360(14) Uani 1 1 d . . .
H2 H 0.7422 0.4508 0.8457 0.043 Uiso 1 1 calc R . .
C3 C 0.6510(4) 0.4353(3) 0.78822(19) 0.0331(13) Uani 1 1 d . . .
H3 H 0.7002 0.4405 0.7638 0.040 Uiso 1 1 calc R . .
C4 C 0.5374(4) 0.4196(3) 0.7842(2) 0.0295(13) Uani 1 1 d . . .
C5 C 0.4817(4) 0.4087(3) 0.74311(17) 0.0280(13) Uani 1 1 d . . .
C6 C 0.3719(4) 0.3887(4) 0.73919(17) 0.0261(11) Uani 1 1 d . . .
C7 C 0.3151(4) 0.3757(3) 0.69739(18) 0.0316(14) Uani 1 1 d . . .
H7 H 0.3445 0.3773 0.6675 0.038 Uiso 1 1 calc R . .
C8 C 0.2130(4) 0.3610(3) 0.7081(2) 0.0334(13) Uani 1 1 d . . .
H8 H 0.1574 0.3490 0.6873 0.040 Uiso 1 1 calc R . .
C9 C 0.2028(4) 0.3666(3) 0.75633(19) 0.0283(13) Uani 1 1 d . . .
C10 C 0.1076(4) 0.3571(3) 0.78197(19) 0.0279(13) Uani 1 1 d . . .
C11 C 0.0962(4) 0.3632(3) 0.82901(18) 0.0278(12) Uani 1 1 d . . .
C12 C -0.0018(4) 0.3552(3) 0.85425(19) 0.0328(14) Uani 1 1 d . . .
H12 H -0.0703 0.3454 0.8417 0.039 Uiso 1 1 calc R . .
C13 C 0.0211(4) 0.3639(3) 0.89913(19) 0.0304(13) Uani 1 1 d . . .
H13 H -0.0290 0.3621 0.9234 0.037 Uiso 1 1 calc R . .
C14 C 0.1339(4) 0.3763(3) 0.90373(18) 0.0254(12) Uani 1 1 d . . .
C15 C 0.1916(4) 0.3846(3) 0.94430(18) 0.0298(13) Uani 1 1 d . . .
C16 C 0.3013(4) 0.3984(4) 0.94914(17) 0.0301(12) Uani 1 1 d . . .
C17 C 0.3594(4) 0.4077(4) 0.99048(18) 0.0380(15) Uani 1 1 d . . .
H17 H 0.3310 0.4043 1.0204 0.046 Uiso 1 1 calc R . .
C18 C 0.4629(5) 0.4221(4) 0.9793(2) 0.0368(15) Uani 1 1 d . . .
H18 H 0.5190 0.4316 1.0003 0.044 Uiso 1 1 calc R . .
C19 C 0.4730(4) 0.4208(3) 0.93104(19) 0.0291(14) Uani 1 1 d . . .
C20 C 0.5657(4) 0.4330(3) 0.90579(18) 0.0261(12) Uani 1 1 d . . .
C21 C 0.5416(4) 0.4240(3) 0.69967(18) 0.0279(13) Uani 1 1 d . . .
C22 C 0.5710(4) 0.4977(4) 0.6888(2) 0.0345(14) Uani 1 1 d . . .
H22 H 0.5538 0.5383 0.7092 0.041 Uiso 1 1 calc R . .
C23 C 0.6248(4) 0.5144(4) 0.6490(2) 0.0391(15) Uani 1 1 d . . .
H23 H 0.6453 0.5658 0.6425 0.047 Uiso 1 1 calc R . .
C24 C 0.6484(5) 0.4576(4) 0.6193(2) 0.0403(15) Uani 1 1 d . . .
H24 H 0.6848 0.4688 0.5917 0.048 Uiso 1 1 calc R . .
C25 C 0.6186(5) 0.3824(4) 0.6295(2) 0.0445(16) Uani 1 1 d . . .
H25 H 0.6349 0.3422 0.6088 0.053 Uiso 1 1 calc R . .
C26 C 0.5657(4) 0.3659(4) 0.66948(18) 0.0342(14) Uani 1 1 d . . .
H26 H 0.5458 0.3144 0.6762 0.041 Uiso 1 1 calc R . .
C27 C 0.0077(4) 0.3392(3) 0.75569(19) 0.0314(14) Uani 1 1 d . . .
C28 C -0.0406(4) 0.3941(5) 0.72823(19) 0.0399(14) Uani 1 1 d . . .
H28 H -0.0108 0.4441 0.7258 0.048 Uiso 1 1 calc R . .
C29 C -0.1330(5) 0.3753(5) 0.7043(2) 0.053(2) Uani 1 1 d . . .
H29 H -0.1673 0.4132 0.6861 0.064 Uiso 1 1 calc R . .
C30 C -0.1740(5) 0.3043(5) 0.7066(2) 0.0550(19) Uani 1 1 d . . .
H30 H -0.2347 0.2913 0.6888 0.066 Uiso 1 1 calc R . .
C31 C -0.1282(5) 0.2498(4) 0.7349(2) 0.0519(19) Uani 1 1 d . . .
H31 H -0.1600 0.2005 0.7379 0.062 Uiso 1 1 calc R . .
C32 C -0.0369(4) 0.2671(4) 0.7584(2) 0.0390(15) Uani 1 1 d . . .
H32 H -0.0041 0.2289 0.7768 0.047 Uiso 1 1 calc R . .
C33 C 0.1289(4) 0.3760(3) 0.98844(19) 0.0342(14) Uani 1 1 d . . .
C34 C 0.0790(4) 0.3059(4) 0.9974(2) 0.0368(14) Uani 1 1 d . . .
H34 H 0.0846 0.2643 0.9765 0.044 Uiso 1 1 calc R . .
C35 C 0.0207(5) 0.2981(4) 1.0378(2) 0.0430(16) Uani 1 1 d . . .
H35 H -0.0130 0.2506 1.0449 0.052 Uiso 1 1 calc R . .
C36 C 0.0120(5) 0.3599(4) 1.0675(2) 0.0456(17) Uani 1 1 d . . .
H36 H -0.0290 0.3546 1.0946 0.055 Uiso 1 1 calc R . .
C37 C 0.0610(5) 0.4280(4) 1.0587(2) 0.0439(17) Uani 1 1 d . . .
H37 H 0.0554 0.4697 1.0795 0.053 Uiso 1 1 calc R . .
C38 C 0.1195(4) 0.4356(4) 1.0187(2) 0.0375(15) Uani 1 1 d . . .
H38 H 0.1536 0.4832 1.0122 0.045 Uiso 1 1 calc R . .
C39 C 0.6635(5) 0.4532(3) 0.93224(18) 0.0359(13) Uani 1 1 d . . .
C40 C 0.7139(4) 0.4005(5) 0.9604(2) 0.0481(16) Uani 1 1 d . . .
H40 H 0.6879 0.3493 0.9620 0.058 Uiso 1 1 calc R . .
C41 C 0.8018(5) 0.4215(5) 0.9863(2) 0.057(2) Uani 1 1 d . . .
H41 H 0.8346 0.3854 1.0061 0.069 Uiso 1 1 calc R . .
C42 C 0.8416(6) 0.4967(6) 0.9828(2) 0.068(2) Uani 1 1 d . . .
H42 H 0.9028 0.5112 0.9999 0.081 Uiso 1 1 calc R . .
C43 C 0.7930(6) 0.5495(5) 0.9551(3) 0.064(2) Uani 1 1 d . . .
H43 H 0.8195 0.6005 0.9532 0.076 Uiso 1 1 calc R . .
C44 C 0.7043(5) 0.5275(4) 0.9296(2) 0.0453(16) Uani 1 1 d . . .
H44 H 0.6709 0.5639 0.9101 0.054 Uiso 1 1 calc R . .
O1 O 0.3040(3) 0.5097(2) 0.84011(14) 0.0365(9) Uani 1 1 d . . .
C45 C 0.3598(5) 0.5614(3) 0.8160(2) 0.0389(15) Uani 1 1 d . . .
C46 C 0.4494(5) 0.5988(4) 0.8342(2) 0.0529(18) Uani 1 1 d . . .
H46 H 0.4731 0.5854 0.8639 0.063 Uiso 1 1 calc R . .
C47 C 0.5027(5) 0.6533(4) 0.8107(3) 0.058(2) Uani 1 1 d . . .
H47 H 0.5640 0.6767 0.8238 0.070 Uiso 1 1 calc R . .
C48 C 0.4692(5) 0.6754(4) 0.7678(3) 0.0510(19) Uani 1 1 d . . .
H48 H 0.5055 0.7150 0.7518 0.061 Uiso 1 1 calc R . .
C49 C 0.3816(5) 0.6390(3) 0.7484(2) 0.0413(15) Uani 1 1 d . . .
C50 C 0.3279(4) 0.5832(3) 0.7722(2) 0.0352(13) Uani 1 1 d . . .
H50 H 0.2680 0.5589 0.7586 0.042 Uiso 1 1 calc R . .
O2 O 0.3425(4) 0.6552(2) 0.70482(15) 0.0462(10) Uani 1 1 d . . .
C51 C 0.3712(5) 0.7289(4) 0.6854(3) 0.0538(19) Uani 1 1 d . . .
H51A H 0.4496 0.7325 0.6817 0.065 Uiso 1 1 calc R . .
H51B H 0.3474 0.7712 0.7056 0.065 Uiso 1 1 calc R . .
C52 C 0.3179(6) 0.7346(4) 0.6406(2) 0.058(2) Uani 1 1 d . . .
H52A H 0.3449 0.7805 0.6242 0.069 Uiso 1 1 calc R . .
H52B H 0.3358 0.6887 0.6221 0.069 Uiso 1 1 calc R . .
O3 O 0.2053(4) 0.7401(3) 0.64503(16) 0.0552(13) Uani 1 1 d . . .
C53 C 0.1488(7) 0.6878(4) 0.6159(2) 0.064(2) Uani 1 1 d . . .
H53A H 0.1797 0.6891 0.5848 0.076 Uiso 1 1 calc R . .
H53B H 0.0728 0.7030 0.6138 0.076 Uiso 1 1 calc R . .
C54 C 0.1578(6) 0.6079(4) 0.6355(2) 0.0526(15) Uani 1 1 d . . .
H54A H 0.2337 0.5925 0.6377 0.063 Uiso 1 1 calc R . .
H54B H 0.1261 0.6062 0.6664 0.063 Uiso 1 1 calc R . .
O4 O 0.1010(4) 0.5567(3) 0.60518(16) 0.0527(12) Uani 1 1 d . . .
C55 C 0.1195(6) 0.4814(4) 0.6192(3) 0.060(2) Uani 1 1 d . . .
H55A H 0.1169 0.4789 0.6529 0.072 Uiso 1 1 calc R . .
H55B H 0.1918 0.4655 0.6093 0.072 Uiso 1 1 calc R . .
C56 C 0.0376(5) 0.4263(4) 0.5994(2) 0.0456(17) Uani 1 1 d . . .
C57 C -0.0490(6) 0.4477(4) 0.5736(2) 0.0538(19) Uani 1 1 d . . .
H57 H -0.0624 0.5002 0.5668 0.065 Uiso 1 1 calc R . .
C58 C -0.1156(6) 0.3904(5) 0.5580(2) 0.0611(19) Uani 1 1 d . . .
H58 H -0.1739 0.4033 0.5388 0.073 Uiso 1 1 calc R . .
C59 C -0.0987(6) 0.3145(5) 0.5699(2) 0.0558(19) Uani 1 1 d . . .
H59 H -0.1456 0.2749 0.5600 0.067 Uiso 1 1 calc R . .
C60 C -0.0110(6) 0.2987(4) 0.5966(2) 0.0492(17) Uani 1 1 d . . .
N5 N 0.0576(4) 0.3523(3) 0.61101(19) 0.0469(14) Uani 1 1 d . . .
C61 C 0.0112(7) 0.2209(4) 0.6146(3) 0.070(2) Uani 1 1 d . . .
H61A H 0.0845 0.2056 0.6059 0.084 Uiso 1 1 calc R . .
H61B H 0.0076 0.2223 0.6484 0.084 Uiso 1 1 calc R . .
O5 O -0.0619(5) 0.1654(4) 0.5981(2) 0.095(2) Uani 1 1 d . . .
C63 C -0.0507(7) 0.0662(5) 0.6586(4) 0.081(3) Uani 1 1 d . . .
C62 C -0.042(2) 0.0826(15) 0.6153(9) 0.066(7) Uani 0.40 1 d P . .
C62A C -0.1044(14) 0.1118(11) 0.6255(6) 0.078(5) Uani 0.60 1 d P . .
O6 O 0.0195(3) 0.1045(3) 0.69049(16) 0.0572(12) Uani 1 1 d . . .
C64 C 0.1208(5) 0.0744(4) 0.6929(2) 0.0460(16) Uani 1 1 d . . .
H64A H 0.1567 0.0790 0.6630 0.055 Uiso 1 1 calc R . .
H64B H 0.1175 0.0193 0.7012 0.055 Uiso 1 1 calc R . .
C65 C 0.1818(5) 0.1181(4) 0.72833(19) 0.0434(16) Uani 1 1 d . . .
H65A H 0.2586 0.1053 0.7264 0.052 Uiso 1 1 calc R . .
H65B H 0.1734 0.1741 0.7234 0.052 Uiso 1 1 calc R . .
O7 O 0.1415(3) 0.0975(3) 0.77193(14) 0.0485(11) Uani 1 1 d . . .
C66 C 0.1796(5) 0.1348(3) 0.8099(2) 0.0370(14) Uani 1 1 d . . .
C67 C 0.2601(4) 0.1906(3) 0.8084(2) 0.0322(13) Uani 1 1 d . . .
H67 H 0.2912 0.2047 0.7801 0.039 Uiso 1 1 calc R . .
C68 C 0.2949(4) 0.2258(3) 0.8489(2) 0.0308(13) Uani 1 1 d . . .
C69 C 0.2510(4) 0.2028(3) 0.8901(2) 0.0319(13) Uani 1 1 d . . .
H69 H 0.2759 0.2244 0.9179 0.038 Uiso 1 1 calc R . .
C70 C 0.1707(5) 0.1483(3) 0.8904(2) 0.0383(14) Uani 1 1 d . . .
H70 H 0.1392 0.1340 0.9186 0.046 Uiso 1 1 calc R . .
C71 C 0.1351(4) 0.1140(3) 0.8507(2) 0.0402(14) Uani 1 1 d . . .
H71 H 0.0802 0.0764 0.8517 0.048 Uiso 1 1 calc R . .
O8 O 0.3728(2) 0.2793(2) 0.84659(14) 0.0313(8) Uani 1 1 d . . .
C72 C 0.6457(17) 0.1667(12) 0.5405(9) 0.058(3) Uiso 0.25 1 d PD . .
H72A H 0.6741 0.1709 0.5715 0.087 Uiso 0.25 1 calc PR . .
H72B H 0.7030 0.1513 0.5197 0.087 Uiso 0.25 1 calc PR . .
H72C H 0.5889 0.1280 0.5399 0.087 Uiso 0.25 1 calc PR . .
C73 C 0.6003(15) 0.2449(12) 0.5255(9) 0.058(3) Uiso 0.25 1 d PD . .
H73A H 0.6449 0.2879 0.5368 0.070 Uiso 0.25 1 calc PR . .
H73B H 0.5943 0.2483 0.4919 0.070 Uiso 0.25 1 calc PR . .
C74 C 0.4907(15) 0.2448(12) 0.5481(9) 0.058(3) Uiso 0.25 1 d PD . .
H74A H 0.4964 0.2444 0.5818 0.070 Uiso 0.25 1 calc PR . .
H74B H 0.4471 0.2005 0.5381 0.070 Uiso 0.25 1 calc PR . .
C75 C 0.4449(16) 0.3222(12) 0.5303(9) 0.058(3) Uiso 0.25 1 d PD . .
H75A H 0.4917 0.3661 0.5382 0.070 Uiso 0.25 1 calc PR . .
H75B H 0.4336 0.3211 0.4969 0.070 Uiso 0.25 1 calc PR . .
C76 C 0.3390(16) 0.3253(14) 0.5563(9) 0.058(3) Uiso 0.25 1 d PD . .
H76A H 0.2901 0.3607 0.5408 0.087 Uiso 0.25 1 calc PR . .
H76B H 0.3519 0.3434 0.5874 0.087 Uiso 0.25 1 calc PR . .
H76C H 0.3073 0.2738 0.5572 0.087 Uiso 0.25 1 calc PR . .

loop_
_atom_site_aniso_label
_atom_site_aniso_U_11
_atom_site_aniso_U_22
_atom_site_aniso_U_33
_atom_site_aniso_U_23
_atom_site_aniso_U_13
_atom_site_aniso_U_12
Sn1 0.02108(14) 0.02778(18) 0.02485(16) -0.00049(17) -0.00036(15) 0.00073(16)
N1 0.024(2) 0.028(3) 0.024(2) 0.0021(18) -0.0004(17) -0.0014(18)
N2 0.0235(19) 0.023(3) 0.027(2) 0.0028(19) 0.0002(17) -0.0009(18)
N3 0.023(2) 0.026(3) 0.031(2) -0.0025(17) -0.0013(17) -0.0018(18)
N4 0.024(2) 0.034(3) 0.025(2) 0.000(2) -0.0019(17) 0.0006(19)
C1 0.023(2) 0.020(3) 0.034(3) 0.000(2) -0.004(2) -0.002(2)
C2 0.023(3) 0.045(4) 0.040(4) -0.002(3) 0.001(3) -0.001(3)
C3 0.027(3) 0.036(3) 0.036(3) 0.005(2) -0.004(3) -0.005(3)
C4 0.023(2) 0.028(3) 0.038(3) 0.003(2) 0.002(2) -0.001(2)
C5 0.031(3) 0.027(4) 0.026(3) -0.004(2) -0.002(2) -0.002(2)
C6 0.028(2) 0.025(3) 0.025(3) -0.004(3) 0.000(2) 0.000(2)
C7 0.033(3) 0.040(4) 0.022(3) 0.002(2) -0.001(2) -0.006(2)
C8 0.028(3) 0.039(4) 0.032(3) 0.002(3) -0.003(2) 0.000(3)
C9 0.027(2) 0.027(3) 0.031(3) 0.002(2) 0.000(2) 0.003(2)
C10 0.029(3) 0.021(3) 0.034(3) 0.001(2) -0.006(2) 0.001(2)
C11 0.025(2) 0.025(3) 0.034(3) -0.004(2) 0.002(2) 0.000(2)
C12 0.023(2) 0.034(3) 0.041(4) -0.002(3) 0.001(2) -0.001(2)
C13 0.026(3) 0.032(3) 0.034(3) -0.004(2) 0.005(2) 0.006(2)
C14 0.024(3) 0.025(3) 0.027(3) -0.002(2) 0.002(2) 0.003(2)
C15 0.029(3) 0.028(3) 0.033(3) -0.005(3) 0.003(2) 0.000(2)
C16 0.029(2) 0.035(3) 0.027(3) -0.003(3) 0.002(2) 0.008(3)
C17 0.030(3) 0.058(4) 0.026(3) -0.008(3) 0.000(2) 0.000(3)
C18 0.035(3) 0.048(4) 0.027(3) -0.008(3) -0.006(2) 0.002(3)
C19 0.025(3) 0.033(4) 0.029(3) -0.004(2) -0.007(2) 0.002(2)
C20 0.025(3) 0.028(3) 0.024(3) 0.002(2) -0.005(2) 0.002(2)
C21 0.021(2) 0.037(4) 0.025(3) 0.006(2) -0.002(2) 0.001(2)
C22 0.035(3) 0.037(4) 0.032(3) 0.008(3) -0.004(2) -0.006(3)
C23 0.034(3) 0.045(4) 0.038(4) 0.009(3) -0.007(3) -0.011(3)
C24 0.034(3) 0.056(4) 0.031(3) 0.009(3) -0.001(3) -0.003(3)
C25 0.052(4) 0.049(5) 0.032(3) -0.006(3) 0.005(3) -0.001(3)
C26 0.040(3) 0.034(4) 0.028(3) -0.002(2) 0.008(2) -0.003(3)
C27 0.018(2) 0.046(4) 0.030(3) 0.001(3) 0.002(2) 0.004(3)
C28 0.032(3) 0.055(4) 0.032(3) 0.005(4) -0.001(2) 0.008(3)
C29 0.033(3) 0.092(7) 0.035(4) 0.006(4) -0.003(3) 0.012(4)
C30 0.028(3) 0.085(6) 0.052(4) -0.022(4) -0.010(3) 0.003(4)
C31 0.027(3) 0.061(5) 0.068(5) -0.025(4) -0.009(3) -0.003(3)
C32 0.029(3) 0.035(4) 0.053(4) -0.008(3) -0.009(3) 0.004(3)
C33 0.032(3) 0.040(4) 0.031(3) 0.003(3) 0.005(2) 0.007(2)
C34 0.033(3) 0.038(4) 0.039(3) 0.005(3) -0.001(3) -0.002(3)
C35 0.033(3) 0.057(5) 0.039(4) 0.016(3) 0.005(3) -0.002(3)
C36 0.027(3) 0.078(5) 0.032(3) 0.006(3) 0.006(3) 0.010(3)
C37 0.031(3) 0.067(5) 0.033(4) -0.012(3) 0.009(3) 0.010(3)
C38 0.030(3) 0.044(4) 0.038(4) -0.002(3) 0.005(3) -0.001(3)
C39 0.026(2) 0.054(4) 0.028(3) -0.004(3) -0.002(3) 0.004(3)
C40 0.035(3) 0.072(5) 0.037(3) 0.001(4) 0.000(3) 0.010(4)
C41 0.036(3) 0.087(7) 0.049(4) -0.008(4) -0.008(3) 0.022(4)
C42 0.031(3) 0.132(8) 0.040(4) -0.019(4) -0.001(3) -0.004(5)
C43 0.047(4) 0.086(6) 0.058(5) -0.011(4) -0.001(4) -0.029(4)
C44 0.039(3) 0.057(5) 0.040(4) 0.000(3) -0.006(3) -0.013(3)
O1 0.0353(19) 0.031(2) 0.044(2) 0.003(2) 0.0024(19) 0.0034(16)
C45 0.040(4) 0.023(3) 0.054(4) -0.001(3) 0.000(3) 0.000(3)
C46 0.048(3) 0.036(4) 0.075(5) -0.006(4) -0.020(3) 0.006(3)
C47 0.036(4) 0.036(4) 0.103(6) -0.004(4) -0.009(4) -0.007(3)
C48 0.031(3) 0.031(4) 0.091(6) 0.006(4) -0.001(3) -0.004(3)
C49 0.033(3) 0.025(3) 0.066(5) 0.001(3) 0.008(3) 0.005(3)
C50 0.024(3) 0.025(3) 0.056(4) -0.003(2) 0.002(3) -0.002(2)
O2 0.050(2) 0.030(2) 0.058(3) 0.0084(19) 0.008(2) -0.005(2)
C51 0.043(4) 0.041(4) 0.077(5) 0.011(4) 0.012(4) -0.013(3)
C52 0.066(5) 0.038(4) 0.069(5) 0.012(3) 0.020(4) 0.001(3)
O3 0.066(3) 0.038(3) 0.062(3) -0.004(2) 0.005(2) 0.007(2)
C53 0.094(6) 0.045(5) 0.051(4) -0.001(4) -0.005(4) 0.011(5)
C54 0.068(4) 0.040(4) 0.050(4) 0.007(3) 0.012(4) 0.002(4)
O4 0.081(3) 0.031(3) 0.047(3) 0.005(2) 0.005(2) -0.002(2)
C55 0.069(5) 0.037(5) 0.075(5) 0.005(4) -0.005(4) -0.003(4)
C56 0.056(4) 0.045(4) 0.036(4) 0.007(3) 0.003(3) -0.001(3)
C57 0.074(5) 0.050(5) 0.038(4) 0.006(3) -0.005(4) 0.016(4)
C58 0.067(4) 0.073(6) 0.043(4) 0.000(4) -0.013(3) 0.009(5)
C59 0.063(5) 0.058(5) 0.046(4) -0.013(4) -0.007(4) 0.001(4)
C60 0.052(4) 0.044(4) 0.051(4) 0.006(3) -0.010(3) -0.008(3)
N5 0.050(3) 0.045(4) 0.046(3) 0.005(3) -0.008(3) -0.002(3)
C61 0.074(5) 0.054(5) 0.081(6) 0.012(4) -0.019(5) -0.020(4)
O5 0.131(6) 0.069(4) 0.085(4) 0.000(4) -0.048(4) -0.042(4)
C63 0.080(6) 0.043(5) 0.120(9) 0.006(5) -0.045(6) -0.026(4)
C62 0.076(16) 0.061(18) 0.061(15) -0.006(12) -0.016(13) -0.040(13)
C62A 0.091(12) 0.073(13) 0.069(11) 0.035(10) -0.035(10) -0.026(10)
O6 0.049(2) 0.040(3) 0.082(3) -0.001(3) -0.016(2) -0.006(3)
C64 0.052(4) 0.035(4) 0.051(4) -0.003(3) -0.004(3) 0.007(3)
C65 0.045(4) 0.042(4) 0.043(3) -0.006(3) 0.000(3) 0.000(3)
O7 0.054(3) 0.045(3) 0.046(2) -0.003(2) -0.007(2) -0.014(2)
C66 0.035(3) 0.024(3) 0.052(4) -0.001(3) -0.007(3) 0.003(3)
C67 0.033(3) 0.030(3) 0.034(3) 0.003(3) 0.003(2) 0.004(3)
C68 0.024(2) 0.026(3) 0.043(4) 0.000(3) -0.003(3) 0.007(2)
C69 0.035(3) 0.026(3) 0.034(3) -0.006(3) 0.003(3) 0.006(2)
C70 0.039(3) 0.034(3) 0.042(3) 0.003(3) 0.009(3) 0.002(3)
C71 0.030(3) 0.036(3) 0.055(4) 0.007(3) 0.006(2) -0.007(2)
O8 0.0220(16) 0.033(2) 0.039(2) -0.002(2) -0.0003(17) 0.0011(14)

loop_
_atom_type_symbol
_atom_type_description
_atom_type_scat_dispersion_real
_atom_type_scat_dispersion_imag
_atom_type_scat_source
C C 0.0033 0.0016 'International Tables Vol C Tables 4.2.6.8 and 6.1.1.4'
H H 0.0000 0.0000 'International Tables Vol C Tables 4.2.6.8 and 6.1.1.4'
N N 0.0061 0.0033 'International Tables Vol C Tables 4.2.6.8 and 6.1.1.4'
O O 0.0106 0.0060 'International Tables Vol C Tables 4.2.6.8 and 6.1.1.4'
Sn Sn -0.6537 1.4246 'International Tables Vol C Tables 4.2.6.8 and 6.1.1.4'

loop_
_geom_angle_atom_site_label_1
_geom_angle_atom_site_label_2
_geom_angle_atom_site_label_3
_geom_angle
_geom_angle_site_symmetry_1
_geom_angle_site_symmetry_3
_geom_angle_publ_flag
O1 Sn1 O8 179.04(16) . . ?
O1 Sn1 N3 88.21(15) . . ?
O8 Sn1 N3 92.68(15) . . ?
O1 Sn1 N1 91.03(15) . . ?
O8 Sn1 N1 88.07(14) . . ?
N3 Sn1 N1 179.24(17) . . ?
O1 Sn1 N2 90.48(17) . . ?
O8 Sn1 N2 89.17(16) . . ?
N3 Sn1 N2 90.31(16) . . ?
N1 Sn1 N2 89.74(15) . . ?
O1 Sn1 N4 90.12(17) . . ?
O8 Sn1 N4 90.23(17) . . ?
N3 Sn1 N4 89.49(16) . . ?
N1 Sn1 N4 90.47(15) . . ?
N2 Sn1 N4 179.36(19) . . ?
C4 N1 C1 109.3(4) . . ?
C4 N1 Sn1 125.6(3) . . ?
C1 N1 Sn1 125.0(3) . . ?
C6 N2 C9 108.1(4) . . ?
C6 N2 Sn1 126.2(3) . . ?
C9 N2 Sn1 125.7(3) . . ?
C11 N3 C14 108.6(4) . . ?
C11 N3 Sn1 125.3(3) . . ?
C14 N3 Sn1 126.1(3) . . ?
C16 N4 C19 108.4(4) . . ?
C16 N4 Sn1 126.6(3) . . ?
C19 N4 Sn1 125.0(3) . . ?
N1 C1 C20 126.3(5) . . ?
N1 C1 C2 107.1(4) . . ?
C20 C1 C2 126.6(5) . . ?
C3 C2 C1 108.5(5) . . ?
C3 C2 H2 125.7 . . ?
C1 C2 H2 125.8 . . ?
C2 C3 C4 107.4(5) . . ?
C2 C3 H3 126.3 . . ?
C4 C3 H3 126.3 . . ?
N1 C4 C5 126.9(5) . . ?
N1 C4 C3 107.6(5) . . ?
C5 C4 C3 125.4(5) . . ?
C4 C5 C6 125.6(5) . . ?
C4 C5 C21 117.2(5) . . ?
C6 C5 C21 117.2(4) . . ?
N2 C6 C5 125.8(5) . . ?
N2 C6 C7 108.2(4) . . ?
C5 C6 C7 125.9(5) . . ?
C8 C7 C6 107.6(5) . . ?
C8 C7 H7 126.2 . . ?
C6 C7 H7 126.2 . . ?
C7 C8 C9 107.8(5) . . ?
C7 C8 H8 126.1 . . ?
C9 C8 H8 126.1 . . ?
N2 C9 C10 125.3(5) . . ?
N2 C9 C8 108.2(5) . . ?
C10 C9 C8 126.4(5) . . ?
C11 C10 C9 127.0(5) . . ?
C11 C10 C27 116.1(5) . . ?
C9 C10 C27 116.9(5) . . ?
N3 C11 C10 126.2(5) . . ?
N3 C11 C12 107.6(5) . . ?
C10 C11 C12 126.1(5) . . ?
C13 C12 C11 107.9(5) . . ?
C13 C12 H12 126.1 . . ?
C11 C12 H12 126.1 . . ?
C12 C13 C14 108.5(5) . . ?
C12 C13 H13 125.8 . . ?
C14 C13 H13 125.8 . . ?
N3 C14 C15 125.4(4) . . ?
N3 C14 C13 107.4(4) . . ?
C15 C14 C13 127.2(5) . . ?
C14 C15 C16 127.6(5) . . ?
C14 C15 C33 116.5(4) . . ?
C16 C15 C33 115.9(5) . . ?
N4 C16 C15 124.7(5) . . ?
N4 C16 C17 107.9(4) . . ?
C15 C16 C17 127.4(5) . . ?
C18 C17 C16 107.7(5) . . ?
C18 C17 H17 126.1 . . ?
C16 C17 H17 126.2 . . ?
C17 C18 C19 108.7(5) . . ?
C17 C18 H18 125.6 . . ?
C19 C18 H18 125.6 . . ?
N4 C19 C20 125.8(5) . . ?
N4 C19 C18 107.2(5) . . ?
C20 C19 C18 126.9(5) . . ?
C19 C20 C1 127.3(5) . . ?
C19 C20 C39 116.4(5) . . ?
C1 C20 C39 116.3(5) . . ?
C22 C21 C26 118.5(5) . . ?
C22 C21 C5 119.7(5) . . ?
C26 C21 C5 121.7(5) . . ?
C21 C22 C23 121.6(6) . . ?
C21 C22 H22 119.2 . . ?
C23 C22 H22 119.2 . . ?
C24 C23 C22 120.0(6) . . ?
C24 C23 H23 120.0 . . ?
C22 C23 H23 120.0 . . ?
C23 C24 C25 119.3(6) . . ?
C23 C24 H24 120.4 . . ?
C25 C24 H24 120.3 . . ?
C26 C25 C24 120.6(6) . . ?
C26 C25 H25 119.7 . . ?
C24 C25 H25 119.7 . . ?
C21 C26 C25 120.0(6) . . ?
C21 C26 H26 120.0 . . ?
C25 C26 H26 120.0 . . ?
C32 C27 C28 118.9(6) . . ?
C32 C27 C10 119.8(5) . . ?
C28 C27 C10 121.2(6) . . ?
C27 C28 C29 119.6(7) . . ?
C27 C28 H28 120.2 . . ?
C29 C28 H28 120.2 . . ?
C30 C29 C28 120.6(7) . . ?
C30 C29 H29 119.7 . . ?
C28 C29 H29 119.7 . . ?
C29 C30 C31 120.2(6) . . ?
C29 C30 H30 119.9 . . ?
C31 C30 H30 119.8 . . ?
C32 C31 C30 119.9(7) . . ?
C32 C31 H31 120.0 . . ?
C30 C31 H31 120.1 . . ?
C31 C32 C27 120.7(6) . . ?
C31 C32 H32 119.7 . . ?
C27 C32 H32 119.7 . . ?
C38 C33 C34 120.1(5) . . ?
C38 C33 C15 121.4(5) . . ?
C34 C33 C15 118.6(5) . . ?
C33 C34 C35 118.6(6) . . ?
C33 C34 H34 120.7 . . ?
C35 C34 H34 120.7 . . ?
C36 C35 C34 119.8(6) . . ?
C36 C35 H35 120.1 . . ?
C34 C35 H35 120.1 . . ?
C37 C36 C35 121.3(6) . . ?
C37 C36 H36 119.4 . . ?
C35 C36 H36 119.4 . . ?
C36 C37 C38 118.9(6) . . ?
C36 C37 H37 120.5 . . ?
C38 C37 H37 120.5 . . ?
C33 C38 C37 121.3(6) . . ?
C33 C38 H38 119.4 . . ?
C37 C38 H38 119.4 . . ?
C40 C39 C44 118.6(6) . . ?
C40 C39 C20 121.9(6) . . ?
C44 C39 C20 119.4(5) . . ?
C39 C40 C41 120.9(8) . . ?
C39 C40 H40 119.5 . . ?
C41 C40 H40 119.5 . . ?
C40 C41 C42 119.3(7) . . ?
C40 C41 H41 120.4 . . ?
C42 C41 H41 120.4 . . ?
C43 C42 C41 120.6(7) . . ?
C43 C42 H42 119.8 . . ?
C41 C42 H42 119.7 . . ?
C42 C43 C44 119.3(8) . . ?
C42 C43 H43 120.3 . . ?
C44 C43 H43 120.4 . . ?
C39 C44 C43 121.2(7) . . ?
C39 C44 H44 119.4 . . ?
C43 C44 H44 119.4 . . ?
C45 O1 Sn1 125.2(3) . . ?
O1 C45 C50 121.2(5) . . ?
O1 C45 C46 121.8(6) . . ?
C50 C45 C46 116.9(6) . . ?
C47 C46 C45 121.8(7) . . ?
C47 C46 H46 119.1 . . ?
C45 C46 H46 119.1 . . ?
C46 C47 C48 120.7(6) . . ?
C46 C47 H47 119.7 . . ?
C48 C47 H47 119.7 . . ?
C47 C48 C49 119.2(7) . . ?
C47 C48 H48 120.4 . . ?
C49 C48 H48 120.4 . . ?
C50 C49 C48 120.1(7) . . ?
C50 C49 O2 115.8(5) . . ?
C48 C49 O2 124.0(6) . . ?
C49 C50 C45 121.3(6) . . ?
C49 C50 H50 119.4 . . ?
C45 C50 H50 119.4 . . ?
C49 O2 C51 116.8(5) . . ?
O2 C51 C52 107.3(6) . . ?
O2 C51 H51A 110.3 . . ?
C52 C51 H51A 110.3 . . ?
O2 C51 H51B 110.2 . . ?
C52 C51 H51B 110.2 . . ?
H51A C51 H51B 108.5 . . ?
O3 C52 C51 111.8(6) . . ?
O3 C52 H52A 109.3 . . ?
C51 C52 H52A 109.3 . . ?
O3 C52 H52B 109.3 . . ?
C51 C52 H52B 109.2 . . ?
H52A C52 H52B 107.9 . . ?
C52 O3 C53 113.1(6) . . ?
O3 C53 C54 108.6(6) . . ?
O3 C53 H53A 110.0 . . ?
C54 C53 H53A 109.9 . . ?
O3 C53 H53B 110.0 . . ?
C54 C53 H53B 110.0 . . ?
H53A C53 H53B 108.3 . . ?
O4 C54 C53 107.2(6) . . ?
O4 C54 H54A 110.3 . . ?
C53 C54 H54A 110.3 . . ?
O4 C54 H54B 110.3 . . ?
C53 C54 H54B 110.2 . . ?
H54A C54 H54B 108.5 . . ?
C55 O4 C54 108.4(5) . . ?
O4 C55 C56 111.6(6) . . ?
O4 C55 H55A 109.3 . . ?
C56 C55 H55A 109.3 . . ?
O4 C55 H55B 109.3 . . ?
C56 C55 H55B 109.3 . . ?
H55A C55 H55B 107.9 . . ?
N5 C56 C57 122.8(7) . . ?
N5 C56 C55 112.3(6) . . ?
C57 C56 C55 124.9(7) . . ?
C56 C57 C58 117.7(7) . . ?
C56 C57 H57 121.2 . . ?
C58 C57 H57 121.1 . . ?
C57 C58 C59 121.0(7) . . ?
C57 C58 H58 119.5 . . ?
C59 C58 H58 119.5 . . ?
C60 C59 C58 117.2(7) . . ?
C60 C59 H59 121.4 . . ?
C58 C59 H59 121.5 . . ?
N5 C60 C59 123.6(7) . . ?
N5 C60 C61 113.7(6) . . ?
C59 C60 C61 122.5(7) . . ?
C60 N5 C56 117.6(6) . . ?
O5 C61 C60 112.3(7) . . ?
O5 C61 H61A 109.1 . . ?
C60 C61 H61A 109.1 . . ?
O5 C61 H61B 109.2 . . ?
C60 C61 H61B 109.2 . . ?
H61A C61 H61B 107.9 . . ?
C62A O5 C61 121.7(9) . . ?
C61 O5 C62 114.7(10) . . ?
C62 C63 O6 118.5(12) . . ?
C62A C63 O6 118.2(9) . . ?
C63 C62 O5 120.4(19) . . ?
O5 C62A C63 127.4(14) . . ?
C64 O6 C63 114.8(6) . . ?
O6 C64 C65 108.3(5) . . ?
O6 C64 H64A 110.0 . . ?
C65 C64 H64A 110.0 . . ?
O6 C64 H64B 110.0 . . ?
C65 C64 H64B 110.0 . . ?
H64A C64 H64B 108.4 . . ?
O7 C65 C64 108.4(5) . . ?
O7 C65 H65A 110.0 . . ?
C64 C65 H65A 110.0 . . ?
O7 C65 H65B 110.0 . . ?
C64 C65 H65B 110.0 . . ?
H65A C65 H65B 108.4 . . ?
C66 O7 C65 119.1(5) . . ?
C71 C66 O7 116.2(5) . . ?
C71 C66 C67 120.2(6) . . ?
O7 C66 C67 123.6(6) . . ?
C66 C67 C68 120.0(5) . . ?
C66 C67 H67 120.0 . . ?
C68 C67 H67 120.0 . . ?
O8 C68 C69 121.9(5) . . ?
O8 C68 C67 118.8(5) . . ?
C69 C68 C67 119.3(5) . . ?
C70 C69 C68 119.4(6) . . ?
C70 C69 H69 120.3 . . ?
C68 C69 H69 120.3 . . ?
C71 C70 C69 121.7(6) . . ?
C71 C70 H70 119.1 . . ?
C69 C70 H70 119.2 . . ?
C66 C71 C70 119.4(5) . . ?
C66 C71 H71 120.3 . . ?
C70 C71 H71 120.3 . . ?
C68 O8 Sn1 121.2(3) . . ?
C73 C72 H72A 109.6 . . ?
C73 C72 H72B 109.4 . . ?
H72A C72 H72B 109.5 . . ?
C73 C72 H72C 109.4 . . ?
H72A C72 H72C 109.5 . . ?
H72B C72 H72C 109.5 . . ?
C74 C73 C72 101.9(8) . . ?
C74 C73 H73A 111.4 . . ?
C72 C73 H73A 111.3 . . ?
C74 C73 H73B 111.4 . . ?
C72 C73 H73B 111.5 . . ?
H73A C73 H73B 109.2 . . ?
C73 C74 C75 100.6(8) . . ?
C73 C74 H74A 111.7 . . ?
C75 C74 H74A 111.5 . . ?
C73 C74 H74B 111.7 . . ?
C75 C74 H74B 111.8 . . ?
H74A C74 H74B 109.4 . . ?
C76 C75 C74 100.5(8) . . ?
C76 C75 H75A 111.7 . . ?
C74 C75 H75A 111.8 . . ?
C76 C75 H75B 111.6 . . ?
C74 C75 H75B 111.6 . . ?
H75A C75 H75B 109.4 . . ?
C75 C76 H76A 109.9 . . ?
C75 C76 H76B 109.8 . . ?
H76A C76 H76B 109.1 . . ?
C75 C76 H76C 109.8 . . ?
H76A C76 H76C 109.1 . . ?
H76B C76 H76C 109.1 . . ?

loop_
_geom_bond_atom_site_label_1
_geom_bond_atom_site_label_2
_geom_bond_distance
_geom_bond_site_symmetry_2
_geom_bond_publ_flag
Sn1 O1 2.040(4) . ?
Sn1 O8 2.062(4) . ?
Sn1 N3 2.086(4) . ?
Sn1 N1 2.089(4) . ?
Sn1 N2 2.095(4) . ?
Sn1 N4 2.097(4) . ?
N1 C4 1.361(7) . ?
N1 C1 1.387(6) . ?
N2 C6 1.359(6) . ?
N2 C9 1.375(7) . ?
N3 C11 1.385(6) . ?
N3 C14 1.390(7) . ?
N4 C16 1.386(6) . ?
N4 C19 1.390(7) . ?
C1 C20 1.396(7) . ?
C1 C2 1.437(7) . ?
C2 C3 1.350(7) . ?
C2 H2 0.9500 . ?
C3 C4 1.455(7) . ?
C3 H3 0.9500 . ?
C4 C5 1.406(7) . ?
C5 C6 1.425(7) . ?
C5 C21 1.502(7) . ?
C6 C7 1.436(7) . ?
C7 C8 1.344(7) . ?
C7 H7 0.9500 . ?
C8 C9 1.423(8) . ?
C8 H8 0.9500 . ?
C9 C10 1.420(8) . ?
C10 C11 1.391(8) . ?
C10 C27 1.503(7) . ?
C11 C12 1.442(7) . ?
C12 C13 1.356(8) . ?
C12 H12 0.9500 . ?
C13 C14 1.436(7) . ?
C13 H13 0.9500 . ?
C14 C15 1.400(7) . ?
C15 C16 1.403(7) . ?
C15 C33 1.522(7) . ?
C16 C17 1.424(7) . ?
C17 C18 1.361(8) . ?
C17 H17 0.9500 . ?
C18 C19 1.422(8) . ?
C18 H18 0.9500 . ?
C19 C20 1.395(7) . ?
C20 C39 1.493(8) . ?
C21 C22 1.373(8) . ?
C21 C26 1.376(8) . ?
C22 C23 1.379(8) . ?
C22 H22 0.9500 . ?
C23 C24 1.349(8) . ?
C23 H23 0.9500 . ?
C24 C25 1.392(9) . ?
C24 H24 0.9500 . ?
C25 C26 1.377(8) . ?
C25 H25 0.9500 . ?
C26 H26 0.9500 . ?
C27 C32 1.375(8) . ?
C27 C28 1.388(8) . ?
C28 C29 1.394(8) . ?
C28 H28 0.9500 . ?
C29 C30 1.339(10) . ?
C29 H29 0.9500 . ?
C30 C31 1.383(10) . ?
C30 H30 0.9500 . ?
C31 C32 1.370(8) . ?
C31 H31 0.9500 . ?
C32 H32 0.9500 . ?
C33 C38 1.370(8) . ?
C33 C34 1.395(8) . ?
C34 C35 1.399(8) . ?
C34 H34 0.9500 . ?
C35 C36 1.390(9) . ?
C35 H35 0.9500 . ?
C36 C37 1.359(9) . ?
C36 H36 0.9500 . ?
C37 C38 1.390(8) . ?
C37 H37 0.9500 . ?
C38 H38 0.9500 . ?
C39 C40 1.386(9) . ?
C39 C44 1.391(9) . ?
C40 C41 1.386(9) . ?
C40 H40 0.9500 . ?
C41 C42 1.404(11) . ?
C41 H41 0.9500 . ?
C42 C43 1.370(11) . ?
C42 H42 0.9500 . ?
C43 C44 1.393(9) . ?
C43 H43 0.9500 . ?
C44 H44 0.9500 . ?
O1 C45 1.342(7) . ?
C45 C50 1.399(8) . ?
C45 C46 1.404(8) . ?
C46 C47 1.350(9) . ?
C46 H46 0.9500 . ?
C47 C48 1.381(10) . ?
C47 H47 0.9500 . ?
C48 C49 1.390(9) . ?
C48 H48 0.9500 . ?
C49 C50 1.370(8) . ?
C49 O2 1.398(8) . ?
C50 H50 0.9500 . ?
O2 C51 1.448(7) . ?
C51 C52 1.479(10) . ?
C51 H51A 0.9900 . ?
C51 H51B 0.9900 . ?
C52 O3 1.422(8) . ?
C52 H52A 0.9900 . ?
C52 H52B 0.9900 . ?
O3 C53 1.435(9) . ?
C53 C54 1.509(9) . ?
C53 H53A 0.9900 . ?
C53 H53B 0.9900 . ?
C54 O4 1.446(8) . ?
C54 H54A 0.9900 . ?
C54 H54B 0.9900 . ?
O4 C55 1.391(8) . ?
C55 C56 1.520(10) . ?
C55 H55A 0.9900 . ?
C55 H55B 0.9900 . ?
C56 N5 1.355(8) . ?
C56 C57 1.375(9) . ?
C57 C58 1.379(11) . ?
C57 H57 0.9500 . ?
C58 C59 1.382(11) . ?
C58 H58 0.9500 . ?
C59 C60 1.378(10) . ?
C59 H59 0.9500 . ?
C60 N5 1.337(8) . ?
C60 C61 1.478(10) . ?
C61 O5 1.417(8) . ?
C61 H61A 0.9900 . ?
C61 H61B 0.9900 . ?
O5 C62A 1.340(17) . ?
O5 C62 1.55(3) . ?
C63 C62 1.31(3) . ?
C63 C62A 1.423(17) . ?
C63 O6 1.447(9) . ?
C62 C62A 0.98(3) . ?
O6 C64 1.376(7) . ?
C64 C65 1.497(8) . ?
C64 H64A 0.9900 . ?
C64 H64B 0.9900 . ?
C65 O7 1.421(7) . ?
C65 H65A 0.9900 . ?
C65 H65B 0.9900 . ?
O7 C66 1.374(7) . ?
C66 C71 1.369(8) . ?
C66 C67 1.401(8) . ?
C67 C68 1.404(8) . ?
C67 H67 0.9500 . ?
C68 O8 1.351(6) . ?
C68 C69 1.388(8) . ?
C69 C70 1.383(8) . ?
C69 H69 0.9500 . ?
C70 C71 1.383(8) . ?
C70 H70 0.9500 . ?
C71 H71 0.9500 . ?
C72 C73 1.540(10) . ?
C72 H72A 0.9801 . ?
C72 H72B 0.9801 . ?
C72 H72C 0.9801 . ?
C73 C74 1.526(10) . ?
C73 H73A 0.9900 . ?
C73 H73B 0.9900 . ?
C74 C75 1.555(10) . ?
C74 H74A 0.9900 . ?
C74 H74B 0.9900 . ?
C75 C76 1.532(10) . ?
C75 H75A 0.9900 . ?
C75 H75B 0.9900 . ?
C76 H76A 0.9834 . ?
C76 H76B 0.9834 . ?
C76 H76C 0.9834 . ?
